data_7029040
loop_
_publ_author_name
'Weber, Lothar'
'Halama, Johannes'
'Hanke, Kenny'
'B\"ohling, Lena'
'Brockhinke, Andreas'
'Stammler, Hans-Georg'
'Neumann, Beate'
'Fox, Mark A.'

_publ_section_title
;
 On the ambiguity of 1,3,2-benzodiazaboroles as donor/acceptor
 functionalities in luminescent molecules.
;
_journal_issue 8
_journal_name_full 'Dalton transactions (Cambridge, England : 2003)'
_journal_page_first 3347
_journal_page_last 3363
_journal_paper_doi 10.1039/c3dt52836g
_journal_volume 43
_journal_year 2014
_chemical_formula_moiety 'C22 H7 B F10 N2 S'
_chemical_formula_sum 'C22 H7 B F10 N2 S'
_chemical_formula_weight 532.17
_chemical_name_systematic ?
_space_group_IT_number 19
_symmetry_cell_setting orthorhombic
_symmetry_space_group_name_Hall 'P 2ac 2ab'
_symmetry_space_group_name_H-M 'P 21 21 21'
_atom_sites_solution_hydrogens geom
_atom_sites_solution_primary direct
_atom_sites_solution_secondary difmap
_audit_creation_method SHELXL-97
_cell_angle_alpha 90.00
_cell_angle_beta 90.00
_cell_angle_gamma 90.00
_cell_formula_units_Z 8
_cell_length_a 11.234(2)
_cell_length_b 15.755(9)
_cell_length_c 22.977(7)
_cell_measurement_reflns_used 31
_cell_measurement_temperature 100(2)
_cell_measurement_theta_max 12.54
_cell_measurement_theta_min 3.58
_cell_volume 4067(3)
_computing_cell_refinement 'Dirax/lsq (Duisenberg & Schreurs, 1989-2000)'
_computing_data_collection 'Collect, Bruker AXS, 2004'
_computing_data_reduction 'EVALCCD (Duisenberg,1998,Thesis.Utrecht University.'
_computing_molecular_graphics 'SHELXTL-PLUS (1990)'
_computing_publication_material 'SHELXL-97 (Sheldrick, 1997)'
_computing_structure_refinement 'SHELXL-97 (Sheldrick, 1997)'
_computing_structure_solution 'SHELXS-97 (Sheldrick, 1990)'
_diffrn_ambient_temperature 100(2)
_diffrn_measured_fraction_theta_full 0.973
_diffrn_measured_fraction_theta_max 0.973
_diffrn_measurement_device_type KappaCCD
_diffrn_measurement_method CCD
_diffrn_radiation_monochromator graphite
_diffrn_radiation_source 'fine-focus sealed tube'
_diffrn_radiation_type MoK\a
_diffrn_radiation_wavelength 0.71073
_diffrn_reflns_av_R_equivalents 0.0686
_diffrn_reflns_av_sigmaI/netI 0.0608
_diffrn_reflns_limit_h_max 12
_diffrn_reflns_limit_h_min -13
_diffrn_reflns_limit_k_max 18
_diffrn_reflns_limit_k_min -17
_diffrn_reflns_limit_l_max 27
_diffrn_reflns_limit_l_min -27
_diffrn_reflns_number 32223
_diffrn_reflns_theta_full 25.03
_diffrn_reflns_theta_max 25.03
_diffrn_reflns_theta_min 2.02
_exptl_absorpt_coefficient_mu 0.266
_exptl_absorpt_correction_T_max 0.9688
_exptl_absorpt_correction_T_min 0.9439
_exptl_absorpt_correction_type multi-scan
_exptl_absorpt_process_details 'SADABS - Bruker Nonius area detector scaling and absorption correction - V2.10'
_exptl_crystal_colour Colourless
_exptl_crystal_density_diffrn 1.738
_exptl_crystal_density_method 'not measured'
_exptl_crystal_description fragment
_exptl_crystal_F_000 2112
_exptl_crystal_size_max 0.22
_exptl_crystal_size_mid 0.19
_exptl_crystal_size_min 0.12
_refine_diff_density_max 0.620
_refine_diff_density_min -0.376
_refine_diff_density_rms 0.088
_refine_ls_abs_structure_details 'Flack H D (1983), Acta Cryst. A39, 876-881'
_refine_ls_abs_structure_Flack 0.5(2)
_refine_ls_extinction_coef 0.0009(2)
_refine_ls_extinction_expression Fc^*^=kFc[1+0.001xFc^2^\l^3^/sin(2\q)]^-1/4^
_refine_ls_extinction_method SHELXL
_refine_ls_goodness_of_fit_ref 1.103
_refine_ls_hydrogen_treatment constr
_refine_ls_matrix_type full
_refine_ls_number_parameters 635
_refine_ls_number_reflns 6853
_refine_ls_number_restraints 60
_refine_ls_restrained_S_all 1.101
_refine_ls_R_factor_all 0.1020
_refine_ls_R_factor_gt 0.0745
_refine_ls_shift/su_max 0.000
_refine_ls_shift/su_mean 0.000
_refine_ls_structure_factor_coef Fsqd
_refine_ls_weighting_details 'calc w=1/[\s^2^(Fo^2^)+(0.0580P)^2^+12.8640P] where P=(Fo^2^+2Fc^2^)/3'
_refine_ls_weighting_scheme calc
_refine_ls_wR_factor_gt 0.1614
_refine_ls_wR_factor_ref 0.1753
_reflns_number_gt 5310
_reflns_number_total 6853
_reflns_threshold_expression >2sigma(I)
_cod_data_source_file c3dt52836g.txt
_cod_data_source_block compound8
_cod_depositor_comments
;
The following automatic conversions were performed:

'_symmetry_cell_setting' value 'Orthorhombic' changed to
'orthorhombic' according to
/usr/data/users/saulius/automatic-downloads/current/RSC/lib/dictionaries/cif_core.dic
dictionary named 'cif_core.dic' version 2.4.2 from 2011-04-26.

Automatic conversion script
Id: cif_fix_values 2281 2013-09-26 08:29:07Z andrius 
;
_cod_database_code 7029040

loop_
_symmetry_equiv_pos_as_xyz
'x, y, z'
'-x+1/2, -y, z+1/2'
'x+1/2, -y+1/2, -z'
'-x, y+1/2, -z+1/2'

loop_
_atom_site_label
_atom_site_type_symbol
_atom_site_fract_x
_atom_site_fract_y
_atom_site_fract_z
_atom_site_U_iso_or_equiv
_atom_site_adp_type
_atom_site_occupancy
_atom_site_symmetry_multiplicity
_atom_site_calc_flag
_atom_site_refinement_flags
_atom_site_disorder_assembly
_atom_site_disorder_group
S1A S 0.1442(3) 0.5816(3) 0.39410(18) 0.0283(11) Uiso 0.553(8) 1 d PD A 1
C20A C 0.0713(19) 0.5295(11) 0.3401(6) 0.029(7) Uiso 0.553(8) 1 d PD A 1
H20A H 0.0307 0.4774 0.3465 0.035 Uiso 0.553(8) 1 calc PR A 1
C21A C 0.0748(16) 0.5668(10) 0.2881(6) 0.031(6) Uiso 0.553(8) 1 d PD A 1
H21A H 0.0412 0.5450 0.2533 0.037 Uiso 0.553(8) 1 calc PR A 1
C22A C 0.1383(15) 0.6460(10) 0.2935(7) 0.045(5) Uiso 0.553(8) 1 d PD A 1
H22A H 0.1477 0.6837 0.2615 0.054 Uiso 0.553(8) 1 calc PR A 1
C19A C 0.1848(6) 0.6640(4) 0.3481(2) 0.0276(15) Uiso 0.553(8) 1 d PD A 1
S1B S 0.1516(4) 0.6462(3) 0.2763(2) 0.0292(15) Uiso 0.447(8) 1 d PD A 2
C20B C 0.0900(18) 0.5509(11) 0.2915(7) 0.023(6) Uiso 0.447(8) 1 d PD A 2
H20B H 0.0619 0.5145 0.2615 0.028 Uiso 0.447(8) 1 calc PR A 2
C21B C 0.083(2) 0.5293(13) 0.3474(8) 0.023(8) Uiso 0.447(8) 1 d PD A 2
H21B H 0.0496 0.4784 0.3626 0.028 Uiso 0.447(8) 1 calc PR A 2
C22B C 0.134(3) 0.5982(14) 0.3807(8) 0.077(11) Uiso 0.447(8) 1 d PD A 2
H22B H 0.1341 0.5986 0.4221 0.092 Uiso 0.447(8) 1 calc PR A 2
C19B C 0.1848(6) 0.6640(4) 0.3481(2) 0.0276(15) Uiso 0.447(8) 1 d PD A 2
F1 F 0.1796(4) 0.9272(3) 0.26204(17) 0.0443(11) Uani 1 1 d . . .
F2 F 0.2074(5) 0.9267(3) 0.14464(19) 0.0571(13) Uani 1 1 d . A .
F3 F 0.3581(4) 0.8144(3) 0.09398(15) 0.0496(12) Uani 1 1 d . . .
F4 F 0.4761(4) 0.6999(3) 0.16029(17) 0.0480(12) Uani 1 1 d . A .
F5 F 0.4481(4) 0.6996(3) 0.27716(17) 0.0409(11) Uani 1 1 d . . .
F6 F 0.3793(3) 0.6196(2) 0.46612(18) 0.0386(10) Uani 1 1 d . . .
F7 F 0.3313(4) 0.5511(3) 0.5710(2) 0.0591(14) Uani 1 1 d . A .
F8 F 0.1703(4) 0.6267(3) 0.64244(16) 0.0629(16) Uani 1 1 d . . .
F9 F 0.0563(4) 0.7713(3) 0.60767(18) 0.0565(14) Uani 1 1 d . A .
F10 F 0.1033(4) 0.8377(3) 0.50229(19) 0.0440(11) Uani 1 1 d . . .
N1 N 0.2984(5) 0.8102(4) 0.3337(2) 0.0308(14) Uani 1 1 d . A .
N2 N 0.2726(4) 0.7701(3) 0.4284(2) 0.0236(12) Uani 1 1 d . A .
B1 B 0.2503(7) 0.7441(5) 0.3695(3) 0.0259(17) Uani 1 1 d . . .
C1 C 0.3501(5) 0.8737(4) 0.3694(3) 0.0241(15) Uani 1 1 d . . .
C2 C 0.3350(5) 0.8492(4) 0.4264(3) 0.0210(14) Uani 1 1 d . A .
C3 C 0.3765(5) 0.8942(4) 0.4729(2) 0.0213(14) Uani 1 1 d . . .
H3 H 0.3650 0.8757 0.5119 0.026 Uiso 1 1 calc R A .
C4 C 0.4382(6) 0.9707(4) 0.4593(3) 0.0262(15) Uani 1 1 d . A .
H4 H 0.4702 1.0048 0.4897 0.031 Uiso 1 1 calc R . .
C5 C 0.4518(6) 0.9956(4) 0.4007(3) 0.0282(15) Uani 1 1 d . . .
H5 H 0.4920 1.0469 0.3916 0.034 Uiso 1 1 calc R A .
C6 C 0.4058(6) 0.9445(4) 0.3557(3) 0.0228(14) Uani 1 1 d . A .
H6 H 0.4148 0.9608 0.3161 0.027 Uiso 1 1 calc R . .
C7 C 0.3111(6) 0.8128(4) 0.2722(3) 0.0247(14) Uani 1 1 d . . .
C8 C 0.2517(6) 0.8701(4) 0.2382(3) 0.0273(15) Uani 1 1 d . A .
C9 C 0.2705(7) 0.8722(5) 0.1773(3) 0.039(2) Uani 1 1 d . . .
C10 C 0.3449(7) 0.8146(5) 0.1532(3) 0.0392(19) Uani 1 1 d . A .
C11 C 0.4018(6) 0.7566(5) 0.1851(3) 0.0348(18) Uani 1 1 d . . .
C12 C 0.3887(5) 0.7548(5) 0.2448(3) 0.0274(16) Uani 1 1 d . A .
C13 C 0.2413(6) 0.7305(4) 0.4820(2) 0.0222(14) Uani 1 1 d . . .
C14 C 0.2990(6) 0.6560(4) 0.5002(3) 0.0325(17) Uani 1 1 d . A .
C15 C 0.2723(6) 0.6212(5) 0.5539(3) 0.0359(18) Uani 1 1 d . . .
C16 C 0.1922(6) 0.6601(5) 0.5895(3) 0.0362(19) Uani 1 1 d . A .
C17 C 0.1325(6) 0.7324(5) 0.5726(3) 0.0325(17) Uani 1 1 d . . .
C18 C 0.1602(6) 0.7663(4) 0.5181(3) 0.0268(15) Uani 1 1 d . A .
S2A S 0.1363(4) 0.0854(3) 0.35438(17) 0.0312(11) Uiso 0.559(9) 1 d PD B 1
C42A C 0.1022(11) 0.0150(8) 0.4070(5) 0.024(4) Uiso 0.559(9) 1 d PD B 1
H42A H 0.0702 -0.0394 0.3985 0.029 Uiso 0.559(9) 1 calc PR B 1
C43A C 0.1231(13) 0.0406(9) 0.4619(6) 0.031(4) Uiso 0.559(9) 1 d PD B 1
H43A H 0.1012 0.0117 0.4966 0.037 Uiso 0.559(9) 1 calc PR B 1
C44A C 0.1851(16) 0.1203(10) 0.4578(6) 0.031(6) Uiso 0.559(9) 1 d PD B 1
H44A H 0.2177 0.1473 0.4912 0.037 Uiso 0.559(9) 1 calc PR B 1
C41A C 0.1953(5) 0.1568(4) 0.4017(2) 0.0271(15) Uiso 0.559(9) 1 d PD B 1
S2B S 0.1789(5) 0.1226(4) 0.4697(3) 0.0253(17) Uiso 0.441(9) 1 d PD B 2
C42B C 0.1063(13) 0.0328(8) 0.4477(6) 0.011(4) Uiso 0.441(9) 1 d PD B 2
H42B H 0.0817 -0.0093 0.4747 0.013 Uiso 0.441(9) 1 calc PR B 2
C43B C 0.0856(14) 0.0246(10) 0.3905(6) 0.021(4) Uiso 0.441(9) 1 d PD B 2
H43B H 0.0449 -0.0204 0.3715 0.025 Uiso 0.441(9) 1 calc PR B 2
C44B C 0.139(4) 0.099(2) 0.3636(10) 0.15(3) Uiso 0.441(9) 1 d PD B 2
H44B H 0.1356 0.1090 0.3228 0.176 Uiso 0.441(9) 1 calc PR B 2
C41B C 0.1953(5) 0.1568(4) 0.4017(2) 0.0271(15) Uiso 0.441(9) 1 d PD B 2
F11 F 0.0741(4) 0.3606(3) 0.27226(19) 0.0467(11) Uani 1 1 d . . .
F12 F 0.0025(4) 0.3253(3) 0.16341(19) 0.0529(13) Uani 1 1 d . B .
F13 F 0.0994(4) 0.1950(4) 0.10365(17) 0.0650(16) Uani 1 1 d . . .
F14 F 0.2679(4) 0.0962(3) 0.1552(2) 0.0706(17) Uani 1 1 d . B .
F15 F 0.3435(4) 0.1315(3) 0.26508(19) 0.0469(11) Uani 1 1 d . . .
F16 F 0.4758(3) 0.1790(2) 0.46468(16) 0.0331(9) Uani 1 1 d . . .
F17 F 0.5240(3) 0.1668(3) 0.57966(17) 0.0379(10) Uani 1 1 d . B .
F18 F 0.4204(4) 0.2740(3) 0.65608(16) 0.0439(11) Uani 1 1 d . . .
F19 F 0.2631(4) 0.3929(3) 0.61779(16) 0.0447(11) Uani 1 1 d . B .
F20 F 0.2116(4) 0.4045(3) 0.50257(16) 0.0376(10) Uani 1 1 d . . .
N3 N 0.2604(5) 0.2753(3) 0.3259(2) 0.0273(13) Uani 1 1 d . B .
N4 N 0.3167(4) 0.2988(3) 0.4203(2) 0.0250(12) Uani 1 1 d . B .
B2 B 0.2559(6) 0.2397(5) 0.3824(3) 0.0273(18) Uani 1 1 d . . .
C23 C 0.3236(5) 0.3555(4) 0.3296(3) 0.0250(15) Uani 1 1 d . . .
C24 C 0.3576(6) 0.3684(4) 0.3862(3) 0.0284(15) Uani 1 1 d . B .
C25 C 0.4166(6) 0.4380(4) 0.4017(3) 0.0210(14) Uani 1 1 d . . .
H25 H 0.4357 0.4481 0.4414 0.025 Uiso 1 1 calc R B .
C26 C 0.4502(6) 0.4963(5) 0.3585(3) 0.0322(17) Uani 1 1 d . B .
H26 H 0.4949 0.5453 0.3685 0.039 Uiso 1 1 calc R . .
C27 C 0.4181(6) 0.4820(4) 0.3014(3) 0.0297(16) Uani 1 1 d . . .
H27 H 0.4394 0.5222 0.2725 0.036 Uiso 1 1 calc R B .
C28 C 0.3540(5) 0.4085(4) 0.2852(2) 0.0179(13) Uani 1 1 d . B .
H28 H 0.3334 0.3969 0.2458 0.021 Uiso 1 1 calc R . .
C29 C 0.2146(6) 0.2478(4) 0.2719(3) 0.0289(16) Uani 1 1 d . . .
C30 C 0.1219(6) 0.2946(5) 0.2438(3) 0.0294(16) Uani 1 1 d . B .
C31 C 0.0871(7) 0.2772(5) 0.1888(3) 0.0340(17) Uani 1 1 d . . .
C32 C 0.1339(7) 0.2112(6) 0.1590(3) 0.045(2) Uani 1 1 d . B .
C33 C 0.2192(7) 0.1615(5) 0.1841(3) 0.039(2) Uani 1 1 d . . .
C34 C 0.2596(6) 0.1781(4) 0.2405(3) 0.0298(15) Uani 1 1 d . B .
C35 C 0.3407(6) 0.2915(4) 0.4806(2) 0.0245(15) Uani 1 1 d . . .
C36 C 0.4204(6) 0.2329(4) 0.5016(3) 0.0264(15) Uani 1 1 d . B .
C37 C 0.4475(5) 0.2265(4) 0.5604(3) 0.0231(15) Uani 1 1 d . . .
C38 C 0.3937(6) 0.2812(4) 0.5990(3) 0.0284(16) Uani 1 1 d . B .
C39 C 0.3139(5) 0.3404(4) 0.5798(3) 0.0233(14) Uani 1 1 d . . .
C40 C 0.2891(6) 0.3457(4) 0.5200(3) 0.0260(15) Uani 1 1 d . B .

loop_
_atom_site_aniso_label
_atom_site_aniso_U_11
_atom_site_aniso_U_22
_atom_site_aniso_U_33
_atom_site_aniso_U_23
_atom_site_aniso_U_13
_atom_site_aniso_U_12
F1 0.049(3) 0.034(3) 0.050(2) -0.006(2) -0.013(2) 0.015(2)
F2 0.085(4) 0.036(3) 0.050(3) 0.018(2) -0.026(2) -0.018(3)
F3 0.063(3) 0.072(3) 0.0137(18) 0.0052(19) 0.0001(18) -0.038(2)
F4 0.043(2) 0.064(3) 0.037(2) -0.019(2) 0.0125(19) -0.012(2)
F5 0.045(3) 0.040(3) 0.038(2) 0.0019(19) 0.0075(18) 0.015(2)
F6 0.035(2) 0.026(2) 0.055(3) -0.0073(19) -0.0039(19) 0.0146(18)
F7 0.063(3) 0.038(3) 0.076(3) 0.033(2) -0.038(3) -0.010(2)
F8 0.071(3) 0.092(4) 0.026(2) 0.025(2) -0.014(2) -0.055(3)
F9 0.050(3) 0.079(4) 0.041(2) -0.030(2) 0.026(2) -0.037(3)
F10 0.037(2) 0.030(3) 0.064(3) -0.002(2) 0.020(2) 0.008(2)
N1 0.035(3) 0.036(4) 0.021(3) 0.004(2) 0.008(2) 0.008(3)
N2 0.027(3) 0.017(3) 0.027(3) 0.003(2) 0.003(2) 0.003(2)
B1 0.019(4) 0.025(5) 0.034(4) 0.009(3) 0.002(3) 0.006(3)
C1 0.017(3) 0.021(4) 0.035(4) -0.007(3) -0.003(3) 0.012(3)
C2 0.020(3) 0.011(3) 0.032(3) 0.002(3) 0.006(3) 0.007(3)
C3 0.028(3) 0.020(4) 0.016(3) -0.002(2) 0.001(2) 0.008(3)
C4 0.035(4) 0.016(4) 0.027(3) -0.008(3) -0.005(3) 0.001(3)
C5 0.036(4) 0.015(4) 0.034(4) 0.003(3) 0.002(3) -0.004(3)
C6 0.029(3) 0.017(4) 0.023(3) 0.001(3) -0.001(3) 0.016(3)
C7 0.027(3) 0.022(4) 0.025(3) -0.001(3) 0.004(3) 0.002(3)
C8 0.027(3) 0.022(4) 0.033(3) -0.003(3) -0.011(3) 0.003(3)
C9 0.047(5) 0.027(4) 0.041(4) 0.017(3) -0.028(4) -0.028(4)
C10 0.038(4) 0.047(5) 0.032(4) -0.005(4) -0.002(3) -0.022(4)
C11 0.026(4) 0.035(5) 0.043(4) -0.013(4) 0.008(3) -0.018(3)
C12 0.024(4) 0.034(4) 0.025(3) 0.007(3) 0.005(3) 0.000(3)
C13 0.029(3) 0.022(4) 0.015(3) 0.005(2) 0.001(2) -0.001(3)
C14 0.038(4) 0.024(4) 0.035(4) -0.004(3) -0.008(3) -0.002(3)
C15 0.038(4) 0.031(4) 0.039(4) 0.015(3) -0.016(3) -0.014(3)
C16 0.044(4) 0.047(5) 0.018(3) 0.007(3) -0.009(3) -0.035(4)
C17 0.028(4) 0.043(5) 0.026(3) -0.009(3) 0.012(3) -0.015(4)
C18 0.039(4) 0.021(4) 0.021(3) 0.003(3) 0.000(3) 0.004(3)
F11 0.043(3) 0.039(3) 0.058(3) -0.014(2) -0.017(2) 0.014(2)
F12 0.050(3) 0.060(3) 0.049(3) 0.026(2) -0.026(2) -0.023(2)
F13 0.066(3) 0.104(4) 0.024(2) -0.023(2) 0.002(2) -0.055(3)
F14 0.062(3) 0.051(3) 0.099(4) -0.055(3) 0.048(3) -0.034(3)
F15 0.047(3) 0.027(2) 0.066(3) 0.000(2) 0.026(2) 0.009(2)
F16 0.031(2) 0.029(2) 0.039(2) -0.0085(18) -0.0047(17) 0.0122(18)
F17 0.035(2) 0.040(3) 0.039(2) 0.0171(19) -0.0101(17) 0.0031(19)
F18 0.048(3) 0.058(3) 0.025(2) 0.006(2) -0.0021(17) -0.018(2)
F19 0.065(3) 0.033(3) 0.036(2) -0.0094(18) 0.024(2) -0.015(2)
F20 0.045(2) 0.028(2) 0.040(2) 0.0013(18) 0.0060(18) 0.013(2)
N3 0.030(3) 0.031(3) 0.021(3) -0.007(2) -0.003(2) -0.005(3)
N4 0.025(3) 0.021(3) 0.029(3) 0.006(2) 0.001(2) 0.000(2)
B2 0.014(4) 0.029(5) 0.039(4) -0.006(3) 0.006(3) 0.004(3)
C23 0.018(3) 0.012(3) 0.044(4) 0.002(3) 0.002(3) 0.002(3)
C24 0.023(3) 0.033(4) 0.029(3) -0.001(3) 0.001(3) 0.006(3)
C25 0.036(4) 0.007(3) 0.019(3) 0.001(2) 0.009(3) 0.008(3)
C26 0.037(4) 0.014(4) 0.045(4) 0.000(3) 0.005(3) 0.001(3)
C27 0.033(4) 0.021(4) 0.035(4) 0.009(3) 0.013(3) -0.001(3)
C28 0.018(3) 0.026(4) 0.010(3) 0.007(2) 0.002(2) 0.002(3)
C29 0.038(4) 0.028(4) 0.022(3) -0.002(3) 0.003(3) 0.001(3)
C30 0.030(4) 0.036(4) 0.022(3) 0.004(3) -0.005(3) -0.001(3)
C31 0.039(4) 0.026(4) 0.037(4) 0.011(3) -0.010(3) -0.019(3)
C32 0.047(5) 0.064(6) 0.022(4) -0.012(4) 0.013(3) -0.044(5)
C33 0.051(5) 0.031(4) 0.036(4) -0.016(3) 0.026(4) -0.020(4)
C34 0.028(4) 0.025(4) 0.036(4) -0.003(3) 0.004(3) 0.006(3)
C35 0.028(4) 0.027(4) 0.019(3) -0.004(3) -0.002(3) 0.006(3)
C36 0.026(3) 0.021(4) 0.033(4) -0.001(3) 0.002(3) -0.008(3)
C37 0.019(3) 0.028(4) 0.022(3) 0.012(3) -0.002(2) -0.009(3)
C38 0.029(4) 0.035(4) 0.021(3) 0.007(3) 0.000(3) -0.025(3)
C39 0.028(3) 0.017(4) 0.025(3) -0.003(3) 0.006(3) -0.006(3)
C40 0.031(4) 0.017(4) 0.030(3) 0.001(3) 0.004(3) -0.004(3)

loop_
_atom_type_symbol
_atom_type_description
_atom_type_scat_dispersion_real
_atom_type_scat_dispersion_imag
_atom_type_scat_source
C C 0.0033 0.0016 'International Tables Vol C Tables 4.2.6.8 and 6.1.1.4'
H H 0.0000 0.0000 'International Tables Vol C Tables 4.2.6.8 and 6.1.1.4'
B B 0.0013 0.0007 'International Tables Vol C Tables 4.2.6.8 and 6.1.1.4'
F F 0.0171 0.0103 'International Tables Vol C Tables 4.2.6.8 and 6.1.1.4'
N N 0.0061 0.0033 'International Tables Vol C Tables 4.2.6.8 and 6.1.1.4'
S S 0.1246 0.1234 'International Tables Vol C Tables 4.2.6.8 and 6.1.1.4'

loop_
_geom_angle_atom_site_label_1
_geom_angle_atom_site_label_2
_geom_angle_atom_site_label_3
_geom_angle
C20A S1A C19A 92.5(6)
C21A C20A S1A 115.3(12)
C21A C20A H20A 122.3
S1A C20A H20A 122.3
C20A C21A C22A 108.7(14)
C20A C21A H21A 125.7
C22A C21A H21A 125.7
C19A C22A C21A 116.1(12)
C19A C22A H22A 122.0
C21A C22A H22A 122.0
C22A C19A B1 129.4(8)
C22A C19A S1A 107.4(7)
B1 C19A S1A 123.0(4)
C21B C20B S1B 116.9(14)
C21B C20B H20B 121.6
S1B C20B H20B 121.6
C20B C21B C22B 107.0(16)
C20B C21B H21B 126.5
C22B C21B H21B 126.5
C21B C22B H22B 122.1
C1 N1 C7 120.9(5)
C1 N1 B1 109.6(5)
C7 N1 B1 129.0(6)
C13 N2 C2 122.1(5)
C13 N2 B1 130.3(6)
C2 N2 B1 107.6(5)
N1 B1 N2 105.6(6)
N1 B1 C19A 126.3(6)
N2 B1 C19A 128.1(6)
C6 C1 C2 121.6(6)
C6 C1 N1 130.8(6)
C2 C1 N1 107.6(6)
C3 C2 C1 123.9(6)
C3 C2 N2 126.4(5)
C1 C2 N2 109.6(5)
C2 C3 C4 115.7(5)
C2 C3 H3 122.2
C4 C3 H3 122.2
C5 C4 C3 119.8(6)
C5 C4 H4 120.1
C3 C4 H4 120.1
C6 C5 C4 120.2(6)
C6 C5 H5 119.9
C4 C5 H5 119.9
C1 C6 C5 118.8(6)
C1 C6 H6 120.6
C5 C6 H6 120.6
C8 C7 C12 118.4(6)
C8 C7 N1 122.6(6)
C12 C7 N1 119.1(6)
F1 C8 C7 120.6(6)
F1 C8 C9 118.9(6)
C7 C8 C9 120.5(6)
F2 C9 C10 121.8(7)
F2 C9 C8 119.2(7)
C10 C9 C8 118.8(6)
C11 C10 C9 122.0(7)
C11 C10 F3 119.5(7)
C9 C10 F3 118.4(7)
C10 C11 F4 121.1(7)
C10 C11 C12 120.6(7)
F4 C11 C12 118.2(7)
F5 C12 C11 121.2(6)
F5 C12 C7 119.1(5)
C11 C12 C7 119.7(6)
C18 C13 C14 118.3(6)
C18 C13 N2 120.9(6)
C14 C13 N2 120.6(6)
F6 C14 C15 120.2(7)
F6 C14 C13 120.0(6)
C15 C14 C13 119.8(7)
F7 C15 C16 121.3(6)
F7 C15 C14 118.6(7)
C16 C15 C14 120.0(7)
F8 C16 C15 119.1(7)
F8 C16 C17 119.2(7)
C15 C16 C17 121.6(6)
F9 C17 C16 121.7(6)
F9 C17 C18 120.8(7)
C16 C17 C18 117.4(6)
F10 C18 C13 120.1(5)
F10 C18 C17 117.2(6)
C13 C18 C17 122.7(6)
C42A S2A C41A 93.7(5)
C43A C42A S2A 115.9(10)
C43A C42A H42A 122.1
S2A C42A H42A 122.1
C42A C43A C44A 106.5(12)
C42A C43A H43A 126.7
C44A C43A H43A 126.7
C41A C44A C43A 117.0(12)
C41A C44A H44A 121.5
C43A C44A H44A 121.5
C44A C41A B2 130.0(8)
C44A C41A S2A 106.4(7)
B2 C41A S2A 123.4(5)
C43B C42B S2B 116.9(11)
C43B C42B H42B 121.6
S2B C42B H42B 121.6
C42B C43B C44B 105.4(13)
C42B C43B H43B 127.3
C44B C43B H43B 127.3
C43B C44B H44B 121.9
C29 N3 B2 132.2(6)
C29 N3 C23 119.8(5)
B2 N3 C23 108.0(5)
C35 N4 C24 122.5(5)
C35 N4 B2 128.9(6)
C24 N4 B2 108.5(5)
N3 B2 N4 106.3(6)
N3 B2 C41A 128.1(6)
N4 B2 C41A 125.5(6)
C28 C23 C24 123.4(6)
C28 C23 N3 127.7(6)
C24 C23 N3 108.8(5)
C25 C24 C23 121.0(6)
C25 C24 N4 130.5(6)
C23 C24 N4 108.4(6)
C24 C25 C26 119.0(6)
C24 C25 H25 120.5
C26 C25 H25 120.5
C27 C26 C25 119.7(7)
C27 C26 H26 120.2
C25 C26 H26 120.2
C26 C27 C28 121.3(6)
C26 C27 H27 119.4
C28 C27 H27 119.4
C23 C28 C27 115.5(5)
C23 C28 H28 122.2
C27 C28 H28 122.2
C34 C29 N3 124.0(6)
C34 C29 C30 115.7(6)
N3 C29 C30 120.2(6)
F11 C30 C31 119.8(6)
F11 C30 C29 118.2(5)
C31 C30 C29 121.8(7)
F12 C31 C30 119.6(7)
F12 C31 C32 119.2(7)
C30 C31 C32 121.2(7)
C31 C32 F13 120.7(8)
C31 C32 C33 120.0(6)
F13 C32 C33 119.3(7)
F14 C33 C32 121.2(7)
F14 C33 C34 118.0(8)
C32 C33 C34 120.8(7)
F15 C34 C33 121.6(6)
F15 C34 C29 118.1(6)
C33 C34 C29 120.3(7)
C40 C35 C36 117.5(6)
C40 C35 N4 121.0(6)
C36 C35 N4 121.5(5)
F16 C36 C35 120.1(6)
F16 C36 C37 117.6(6)
C35 C36 C37 122.2(6)
F17 C37 C38 120.3(5)
F17 C37 C36 120.6(6)
C38 C37 C36 119.0(6)
F18 C38 C39 121.1(6)
F18 C38 C37 118.4(6)
C39 C38 C37 120.5(6)
F19 C39 C38 119.6(6)
F19 C39 C40 121.3(6)
C38 C39 C40 119.1(6)
F20 C40 C35 120.6(5)
F20 C40 C39 117.7(5)
C35 C40 C39 121.7(6)

loop_
_geom_bond_atom_site_label_1
_geom_bond_atom_site_label_2
_geom_bond_distance
S1A C20A 1.699(14)
S1A C19A 1.735(7)
C20A C21A 1.331(14)
C20A H20A 0.9500
C21A C22A 1.442(17)
C21A H21A 0.9500
C22A C19A 1.389(14)
C22A H22A 0.9500
C19A B1 1.541(10)
S1B C20B 1.689(14)
C20B C21B 1.333(15)
C20B H20B 0.9500
C21B C22B 1.450(19)
C21B H21B 0.9500
C22B H22B 0.9500
F1 C8 1.329(7)
F2 C9 1.343(8)
F3 C10 1.369(8)
F4 C11 1.350(8)
F5 C12 1.324(7)
F6 C14 1.325(8)
F7 C15 1.347(8)
F8 C16 1.349(7)
F9 C17 1.327(8)
F10 C18 1.344(7)
N1 C1 1.417(8)
N1 C7 1.422(8)
N1 B1 1.433(9)
N2 C13 1.423(7)
N2 C2 1.431(8)
N2 B1 1.436(9)
C1 C6 1.317(9)
C1 C2 1.376(8)
C2 C3 1.366(8)
C3 C4 1.425(9)
C3 H3 0.9500
C4 C5 1.411(9)
C4 H4 0.9500
C5 C6 1.410(9)
C5 H5 0.9500
C6 H6 0.9500
C7 C8 1.368(9)
C7 C12 1.410(9)
C8 C9 1.415(10)
C9 C10 1.352(11)
C10 C11 1.334(11)
C11 C12 1.380(9)
C13 C18 1.356(9)
C13 C14 1.405(9)
C14 C15 1.383(9)
C15 C16 1.362(11)
C16 C17 1.377(11)
C17 C18 1.396(9)
S2A C42A 1.685(11)
S2A C41A 1.700(7)
C42A C43A 1.345(14)
C42A H42A 0.9500
C43A C44A 1.440(17)
C43A H43A 0.9500
C44A C41A 1.416(15)
C44A H44A 0.9500
C41A B2 1.538(10)
S2B C42B 1.710(12)
C42B C43B 1.341(15)
C42B H42B 0.9500
C43B C44B 1.46(2)
C43B H43B 0.9500
C44B H44B 0.9500
F11 C30 1.340(8)
F12 C31 1.349(8)
F13 C32 1.353(8)
F14 C33 1.341(8)
F15 C34 1.321(8)
F16 C36 1.352(7)
F17 C37 1.349(7)
F18 C38 1.350(7)
F19 C39 1.331(7)
F20 C40 1.334(7)
N3 C29 1.411(8)
N3 B2 1.415(9)
N3 C23 1.452(8)
N4 C35 1.416(8)
N4 C24 1.425(8)
N4 B2 1.446(9)
C23 C28 1.363(8)
C23 C24 1.371(9)
C24 C25 1.328(9)
C25 C26 1.404(9)
C25 H25 0.9500
C26 C27 1.378(10)
C26 H26 0.9500
C27 C28 1.414(9)
C27 H27 0.9500
C28 H28 0.9500
C29 C34 1.406(9)
C29 C30 1.431(9)
C30 C31 1.352(9)
C31 C32 1.352(11)
C32 C33 1.364(12)
C33 C34 1.400(10)
C35 C40 1.373(9)
C35 C36 1.374(9)
C36 C37 1.389(9)
C37 C38 1.376(10)
C38 C39 1.367(9)
C39 C40 1.404(8)
